data_4126768
loop_
_publ_author_name
'Condakes, Matthew L.'
'Hung, Kevin'
'Harwood, Stephen'
'Maimone, Thomas J.'

_publ_section_title
;
 Total Syntheses of (-)-Majucin and (-)-Jiadifenoxolane A, Complex
 Majucin-Type Illicium Sesquiterpenes.
;
_journal_name_full 'Journal of the American Chemical Society'
_journal_paper_doi 10.1021/jacs.7b11493
_journal_year 2017
_chemical_absolute_configuration ad
_chemical_formula_sum 'C15 H20 O6'
_chemical_formula_weight 296.31
_chemical_name_common mc002
_space_group_crystal_system orthorhombic
_space_group_IT_number 19
_space_group_name_Hall 'P 2ac 2ab'
_space_group_name_H-M_alt 'P 21 21 21'
_symmetry_space_group_name_Hall 'P 2ac 2ab'
_symmetry_space_group_name_H-M 'P 21 21 21'
_atom_sites_solution_hydrogens difmap
_atom_sites_solution_primary iterative
_atom_sites_solution_secondary difmap
_audit_creation_method SHELXL-2014/7
_cell_angle_alpha 90
_cell_angle_beta 90
_cell_angle_gamma 90
_cell_formula_units_Z 4
_cell_length_a 8.8553(9)
_cell_length_b 8.9979(9)
_cell_length_c 17.3614(18)
_cell_measurement_reflns_used 9750
_cell_measurement_temperature 100(2)
_cell_measurement_theta_max 28.29
_cell_measurement_theta_min 2.55
_cell_volume 1383.3(2)
_computing_cell_refinement 'Bruker SAINT'
_computing_data_collection 'Bruker APEX2'
_computing_data_reduction 'Bruker SAINT'
_computing_molecular_graphics Mercury
_computing_publication_material WinGX
_computing_structure_refinement 'SHELXL-2014/7 (Sheldrick, 2014)'
_computing_structure_solution 'SHELXT (Sheldrick 2014)'
_diffrn_ambient_temperature 100(2)
_diffrn_detector_area_resol_mean 8.366
_diffrn_measured_fraction_theta_full 1.000
_diffrn_measured_fraction_theta_max 0.998
_diffrn_measurement_device_type 'Bruker APEX-II CCD'
_diffrn_measurement_method 'phi and omega scans'
_diffrn_radiation_type MoK\a
_diffrn_radiation_wavelength 0.71073
_diffrn_reflns_av_R_equivalents 0.0421
_diffrn_reflns_av_unetI/netI 0.0181
_diffrn_reflns_Laue_measured_fraction_full 1.000
_diffrn_reflns_Laue_measured_fraction_max 0.998
_diffrn_reflns_limit_h_max 11
_diffrn_reflns_limit_h_min -11
_diffrn_reflns_limit_k_max 11
_diffrn_reflns_limit_k_min -12
_diffrn_reflns_limit_l_max 23
_diffrn_reflns_limit_l_min -23
_diffrn_reflns_number 44058
_diffrn_reflns_point_group_measured_fraction_full 1.000
_diffrn_reflns_point_group_measured_fraction_max 0.998
_diffrn_reflns_theta_full 28.000
_diffrn_reflns_theta_max 28.355
_diffrn_reflns_theta_min 2.346
_diffrn_source 'microfocus sealed tube'
_exptl_absorpt_coefficient_mu 0.110
_exptl_absorpt_correction_T_max 0.647
_exptl_absorpt_correction_T_min 0.611
_exptl_absorpt_correction_type multi-scan
_exptl_absorpt_process_details SADABS
_exptl_crystal_colour Colourless
_exptl_crystal_density_diffrn 1.423
_exptl_crystal_description Block
_exptl_crystal_F_000 632
_exptl_crystal_size_max 0.300
_exptl_crystal_size_mid 0.240
_exptl_crystal_size_min 0.100
_refine_diff_density_max 0.298
_refine_diff_density_min -0.181
_refine_diff_density_rms 0.043
_refine_ls_abs_structure_details
;
 Flack x determined using 1390 quotients [(I+)-(I-)]/[(I+)+(I-)]
 (Parsons, Flack and Wagner, Acta Cryst. B69 (2013) 249-259).
;
_refine_ls_abs_structure_Flack -0.2(2)
_refine_ls_extinction_method none
_refine_ls_goodness_of_fit_ref 1.046
_refine_ls_hydrogen_treatment refall
_refine_ls_matrix_type full
_refine_ls_number_parameters 270
_refine_ls_number_reflns 3442
_refine_ls_number_restraints 0
_refine_ls_restrained_S_all 1.046
_refine_ls_R_factor_all 0.0319
_refine_ls_R_factor_gt 0.0306
_refine_ls_shift/su_max 0.000
_refine_ls_shift/su_mean 0.000
_refine_ls_structure_factor_coef Fsqd
_refine_ls_weighting_details 'w=1/[\s^2^(Fo^2^)+(0.0533P)^2^+0.2457P] where P=(Fo^2^+2Fc^2^)/3'
_refine_ls_weighting_scheme calc
_refine_ls_wR_factor_gt 0.0812
_refine_ls_wR_factor_ref 0.0822
_reflns_Friedel_coverage 0.738
_reflns_Friedel_fraction_full 1.000
_reflns_Friedel_fraction_max 0.997
_reflns_number_gt 3317
_reflns_number_total 3442
_reflns_threshold_expression 'I > 2\s(I)'
_cod_data_source_file ja7b11493_si_003.cif
_cod_data_source_block mc002
_cod_database_code 4126768
_shelx_shelxl_version_number 2014/7
_shelx_space_group_comment
;
The symmetry employed for this shelxl refinement is uniquely defined
by the following loop, which should always be used as a source of
symmetry information in preference to the above space-group names.
They are only intended as comments.
;
_shelx_estimated_absorpt_t_min 0.968
_shelx_estimated_absorpt_t_max 0.989

loop_
_space_group_symop_operation_xyz
'x, y, z'
'-x+1/2, -y, z+1/2'
'-x, y+1/2, -z+1/2'
'x+1/2, -y+1/2, -z'

loop_
_atom_site_label
_atom_site_type_symbol
_atom_site_fract_x
_atom_site_fract_y
_atom_site_fract_z
_atom_site_U_iso_or_equiv
_atom_site_adp_type
_atom_site_occupancy
_atom_site_site_symmetry_order
_atom_site_calc_flag
C1 C 0.32574(19) 0.80603(18) 0.37848(9) 0.0163(3) Uani 1 1 d
C2 C 0.2906(2) 0.71969(18) 0.30728(10) 0.0150(3) Uani 1 1 d
C3 C 0.24671(18) 0.56306(17) 0.33439(9) 0.0127(3) Uani 1 1 d
C4 C 0.29745(18) 0.56145(17) 0.42170(9) 0.0120(3) Uani 1 1 d
C5 C 0.1573(2) 0.52132(18) 0.46794(9) 0.0157(3) Uani 1 1 d
C6 C 0.0263(2) 0.5803(2) 0.41972(10) 0.0184(3) Uani 1 1 d
C7 C 0.07136(18) 0.53792(19) 0.33757(10) 0.0159(3) Uani 1 1 d
C8 C -0.0202(2) 0.6114(2) 0.27404(12) 0.0256(4) Uani 1 1 d
C9 C 0.44033(18) 0.47202(17) 0.44026(9) 0.0128(3) Uani 1 1 d
C10 C 0.4702(2) 0.46545(19) 0.52739(9) 0.0169(3) Uani 1 1 d
C11 C 0.58122(19) 0.53963(19) 0.40020(10) 0.0160(3) Uani 1 1 d
C12 C 0.60160(18) 0.28619(18) 0.38340(9) 0.0146(3) Uani 1 1 d
C13 C 0.43575(18) 0.31231(17) 0.40618(9) 0.0128(3) Uani 1 1 d
C14 C 0.33241(18) 0.29759(17) 0.33399(9) 0.0129(3) Uani 1 1 d
C15 C 0.32358(19) 0.44024(17) 0.28728(9) 0.0136(3) Uani 1 1 d
O1 O 0.34894(16) 0.93854(13) 0.38355(8) 0.0234(3) Uani 1 1 d
O2 O 0.33307(15) 0.71835(12) 0.44043(7) 0.0156(2) Uani 1 1 d
O3 O 0.67531(14) 0.41640(13) 0.37552(7) 0.0190(3) Uani 1 1 d
O4 O 0.66169(15) 0.16899(14) 0.37303(7) 0.0189(3) Uani 1 1 d
O5 O 0.39140(15) 0.20870(13) 0.46299(7) 0.0162(2) Uani 1 1 d
O6 O 0.38158(14) 0.18236(13) 0.28365(7) 0.0159(2) Uani 1 1 d
H2A H 0.382(3) 0.720(3) 0.2793(14) 0.027(6) Uiso 1 1 d
H2B H 0.214(3) 0.776(3) 0.2768(13) 0.025(6) Uiso 1 1 d
H5 H 0.397(3) 0.122(3) 0.4435(13) 0.017(5) Uiso 1 1 d
H5A H 0.150(3) 0.416(3) 0.4706(13) 0.025(6) Uiso 1 1 d
H5B H 0.159(3) 0.565(3) 0.5220(14) 0.026(6) Uiso 1 1 d
H6 H 0.373(4) 0.100(3) 0.3088(17) 0.041(8) Uiso 1 1 d
H6A H -0.072(3) 0.540(3) 0.4347(14) 0.025(6) Uiso 1 1 d
H6B H 0.023(3) 0.690(3) 0.4234(13) 0.027(6) Uiso 1 1 d
H7 H 0.062(3) 0.429(3) 0.3328(12) 0.017(5) Uiso 1 1 d
H8A H 0.023(3) 0.591(3) 0.2215(16) 0.037(7) Uiso 1 1 d
H8B H -0.023(3) 0.724(3) 0.2796(14) 0.028(6) Uiso 1 1 d
H8C H -0.127(3) 0.580(3) 0.2771(15) 0.031(6) Uiso 1 1 d
H10A H 0.394(3) 0.417(3) 0.5534(14) 0.020(6) Uiso 1 1 d
H10B H 0.570(3) 0.416(3) 0.5404(15) 0.033(7) Uiso 1 1 d
H10C H 0.482(3) 0.568(3) 0.5456(13) 0.020(5) Uiso 1 1 d
H11A H 0.560(3) 0.600(2) 0.3545(12) 0.015(5) Uiso 1 1 d
H11B H 0.644(3) 0.596(3) 0.4346(13) 0.021(6) Uiso 1 1 d
H14 H 0.235(3) 0.271(2) 0.3546(11) 0.013(5) Uiso 1 1 d
H15A H 0.263(2) 0.421(2) 0.2411(12) 0.013(5) Uiso 1 1 d
H15B H 0.422(3) 0.471(3) 0.2720(12) 0.018(5) Uiso 1 1 d

loop_
_atom_site_aniso_label
_atom_site_aniso_U_11
_atom_site_aniso_U_22
_atom_site_aniso_U_33
_atom_site_aniso_U_23
_atom_site_aniso_U_13
_atom_site_aniso_U_12
C1 0.0163(7) 0.0131(7) 0.0195(7) 0.0008(6) 0.0013(6) 0.0007(6)
C2 0.0197(8) 0.0104(7) 0.0150(7) 0.0010(6) 0.0002(6) 0.0012(6)
C3 0.0152(7) 0.0098(6) 0.0131(7) 0.0006(5) -0.0008(6) 0.0003(6)
C4 0.0156(7) 0.0077(6) 0.0128(7) -0.0006(5) 0.0002(5) -0.0016(5)
C5 0.0160(7) 0.0148(7) 0.0163(7) 0.0010(6) 0.0028(6) 0.0000(6)
C6 0.0152(7) 0.0172(8) 0.0227(9) 0.0005(7) 0.0022(6) 0.0024(6)
C7 0.0122(7) 0.0159(7) 0.0196(7) 0.0007(6) -0.0011(6) 0.0014(6)
C8 0.0185(9) 0.0342(11) 0.0240(9) 0.0047(8) -0.0044(7) 0.0053(8)
C9 0.0129(7) 0.0111(6) 0.0143(7) 0.0007(6) -0.0015(6) -0.0008(6)
C10 0.0209(8) 0.0161(7) 0.0136(7) 0.0006(6) -0.0038(6) -0.0021(6)
C11 0.0141(7) 0.0131(7) 0.0209(8) 0.0010(6) -0.0003(6) -0.0011(6)
C12 0.0151(7) 0.0172(7) 0.0113(6) 0.0018(6) -0.0023(6) 0.0008(6)
C13 0.0130(7) 0.0109(6) 0.0145(7) -0.0003(6) 0.0006(6) -0.0004(6)
C14 0.0132(7) 0.0106(6) 0.0150(7) -0.0012(6) 0.0009(6) -0.0001(6)
C15 0.0159(7) 0.0119(7) 0.0130(7) 0.0006(5) 0.0001(6) 0.0011(6)
O1 0.0337(7) 0.0098(5) 0.0268(6) -0.0006(5) 0.0010(6) -0.0030(5)
O2 0.0209(6) 0.0098(5) 0.0162(5) -0.0011(4) -0.0008(5) -0.0011(5)
O3 0.0131(5) 0.0180(6) 0.0258(6) 0.0022(5) 0.0020(5) -0.0002(5)
O4 0.0190(6) 0.0202(6) 0.0173(5) 0.0004(5) -0.0014(5) 0.0062(5)
O5 0.0219(6) 0.0106(5) 0.0161(5) 0.0023(4) 0.0012(5) -0.0001(5)
O6 0.0193(6) 0.0110(5) 0.0174(5) -0.0031(5) -0.0003(5) 0.0021(4)

loop_
_atom_type_symbol
_atom_type_description
_atom_type_scat_dispersion_real
_atom_type_scat_dispersion_imag
_atom_type_scat_source
C C 0.0033 0.0016 'International Tables Vol C Tables 4.2.6.8 and 6.1.1.4'
H H 0.0000 0.0000 'International Tables Vol C Tables 4.2.6.8 and 6.1.1.4'
O O 0.0106 0.0060 'International Tables Vol C Tables 4.2.6.8 and 6.1.1.4'

loop_
_geom_angle_atom_site_label_1
_geom_angle_atom_site_label_2
_geom_angle_atom_site_label_3
_geom_angle
O1 C1 O2 120.93(16)
O1 C1 C2 127.37(16)
O2 C1 C2 111.69(14)
C1 C2 C3 106.06(13)
C1 C2 H2A 104.2(16)
C3 C2 H2A 112.4(16)
C1 C2 H2B 108.4(13)
C3 C2 H2B 117.2(14)
H2A C2 H2B 107.8(19)
C15 C3 C2 112.66(13)
C15 C3 C7 110.72(14)
C2 C3 C7 113.17(13)
C15 C3 C4 112.23(13)
C2 C3 C4 103.31(12)
C7 C3 C4 104.24(13)
O2 C4 C5 106.49(13)
O2 C4 C9 106.14(12)
C5 C4 C9 115.95(13)
O2 C4 C3 105.19(12)
C5 C4 C3 106.04(13)
C9 C4 C3 116.15(13)
C4 C5 C6 104.36(13)
C4 C5 H5A 108.6(15)
C6 C5 H5A 108.7(15)
C4 C5 H5B 112.2(14)
C6 C5 H5B 112.6(14)
H5A C5 H5B 110(2)
C5 C6 C7 103.08(14)
C5 C6 H6A 113.5(15)
C7 C6 H6A 112.8(15)
C5 C6 H6B 109.7(14)
C7 C6 H6B 108.5(14)
H6A C6 H6B 109(2)
C8 C7 C6 115.38(15)
C8 C7 C3 116.05(15)
C6 C7 C3 104.77(14)
C8 C7 H7 109.0(13)
C6 C7 H7 107.6(12)
C3 C7 H7 103.0(14)
C7 C8 H8A 112.2(17)
C7 C8 H8B 112.2(14)
H8A C8 H8B 106(2)
C7 C8 H8C 110.3(15)
H8A C8 H8C 111(2)
H8B C8 H8C 105(2)
C4 C9 C10 111.66(14)
C4 C9 C11 111.30(13)
C10 C9 C11 108.51(14)
C4 C9 C13 112.55(13)
C10 C9 C13 110.09(13)
C11 C9 C13 102.28(13)
C9 C10 H10A 112.0(15)
C9 C10 H10B 112.7(15)
H10A C10 H10B 109(2)
C9 C10 H10C 107.5(13)
H10A C10 H10C 111(2)
H10B C10 H10C 104(2)
O3 C11 C9 107.10(13)
O3 C11 H11A 107.0(13)
C9 C11 H11A 115.1(13)
O3 C11 H11B 104.6(15)
C9 C11 H11B 113.2(14)
H11A C11 H11B 109.0(19)
O4 C12 O3 122.42(15)
O4 C12 C13 126.76(15)
O3 C12 C13 110.82(13)
O5 C13 C12 110.11(13)
O5 C13 C9 110.58(12)
C12 C13 C9 102.36(12)
O5 C13 C14 110.02(13)
C12 C13 C14 109.93(12)
C9 C13 C14 113.59(12)
O6 C14 C15 107.64(12)
O6 C14 C13 112.09(13)
C15 C14 C13 112.81(13)
O6 C14 H14 108.6(13)
C15 C14 H14 111.2(13)
C13 C14 H14 104.4(12)
C14 C15 C3 110.29(12)
C14 C15 H15A 108.3(12)
C3 C15 H15A 108.7(12)
C14 C15 H15B 110.3(14)
C3 C15 H15B 110.2(14)
H15A C15 H15B 109.0(18)
C1 O2 C4 112.06(12)
C12 O3 C11 110.86(13)
C13 O5 H5 108.0(15)
C14 O6 H6 107(2)

loop_
_geom_bond_atom_site_label_1
_geom_bond_atom_site_label_2
_geom_bond_distance
C1 O1 1.213(2)
C1 O2 1.335(2)
C1 C2 1.493(2)
C2 C3 1.536(2)
C2 H2A 0.94(3)
C2 H2B 1.00(2)
C3 C15 1.534(2)
C3 C7 1.570(2)
C3 C4 1.581(2)
C4 O2 1.4827(18)
C4 C5 1.521(2)
C4 C9 1.534(2)
C5 C6 1.526(2)
C5 H5A 0.95(2)
C5 H5B 1.02(2)
C6 C7 1.529(2)
C6 H6A 0.98(3)
C6 H6B 0.98(3)
C7 C8 1.521(2)
C7 H7 0.99(2)
C8 H8A 1.01(3)
C8 H8B 1.02(3)
C8 H8C 0.99(3)
C9 C10 1.537(2)
C9 C11 1.553(2)
C9 C13 1.555(2)
C10 H10A 0.92(3)
C10 H10B 1.01(3)
C10 H10C 0.98(2)
C11 O3 1.452(2)
C11 H11A 0.98(2)
C11 H11B 0.96(2)
C12 O4 1.195(2)
C12 O3 1.348(2)
C12 C13 1.539(2)
C13 O5 1.4128(19)
C13 C14 1.558(2)
C14 O6 1.4242(19)
C14 C15 1.520(2)
C14 H14 0.97(2)
C15 H15A 0.98(2)
C15 H15B 0.95(2)
O5 H5 0.85(2)
O6 H6 0.86(3)
